data_7011329
loop_
_publ_author_name
'Yu, Ping'
'Phillips, Brian L.'
'Olmstead, Marilyn M.'
'Casey, William H.'

_publ_section_title
;
 Rates of solvent exchange in aqueous aluminium(iii)--maltolate
 complexes
;
_journal_issue 10
_journal_name_full 'Journal of the Chemical Society, Dalton Transactions'
_journal_page_first 2119
_journal_paper_doi 10.1039/b110457h
_journal_year 2002
_chemical_formula_sum 'C18 H16 Al O9.5'
_chemical_formula_weight 411.29
_chemical_name_common Al(maltolate)3.0.5H2O
_chemical_name_systematic
; 
? 
;
_space_group_IT_number 29
_symmetry_cell_setting orthorhombic
_symmetry_space_group_name_Hall 'P 2c -2ac'
_symmetry_space_group_name_H-M 'P c a 21'
_atom_sites_solution_hydrogens geom
_atom_sites_solution_primary direct
_atom_sites_solution_secondary difmap
_audit_creation_method SHELXL-97
_cell_angle_alpha 90.00
_cell_angle_beta 90.00
_cell_angle_gamma 90.00
_cell_formula_units_Z 8
_cell_length_a 18.3169(7)
_cell_length_b 11.5723(5)
_cell_length_c 17.6072(7)
_cell_measurement_reflns_used 7536
_cell_measurement_temperature 90(2)
_cell_measurement_theta_max 30.4
_cell_measurement_theta_min 2.3
_cell_volume 3732.2(3)
_computing_cell_refinement 'Bruker SAINT'
_computing_data_collection 'Bruker SMART'
_computing_data_reduction 'Bruker SAINT'
_computing_molecular_graphics 'SHELXTL 5.03, XP (Sheldrick, 1994)'
_computing_publication_material 'SHELXL-97 (Sheldrick, 1997)'
_computing_structure_refinement 'SHELXL-97 (Sheldrick, 1997)'
_computing_structure_solution 'SHELXS-97 (Sheldrick, 1990)'
_diffrn_ambient_temperature 90(2)
_diffrn_measured_fraction_theta_full 0.971
_diffrn_measured_fraction_theta_max 0.971
_diffrn_measurement_device_type 'Bruker SMART'
_diffrn_measurement_method \w
_diffrn_radiation_monochromator graphite
_diffrn_radiation_source 'normal-focus sealed tube'
_diffrn_radiation_type MoK\a
_diffrn_radiation_wavelength 0.71073
_diffrn_reflns_av_R_equivalents 0.052
_diffrn_reflns_av_sigmaI/netI 0.065
_diffrn_reflns_limit_h_max 26
_diffrn_reflns_limit_h_min -26
_diffrn_reflns_limit_k_max 16
_diffrn_reflns_limit_k_min -14
_diffrn_reflns_limit_l_max 25
_diffrn_reflns_limit_l_min -22
_diffrn_reflns_number 34581
_diffrn_reflns_theta_full 31.53
_diffrn_reflns_theta_max 31.53
_diffrn_reflns_theta_min 2.08
_diffrn_standards_number '50 frames remeasured'
_exptl_absorpt_coefficient_mu 0.162
_exptl_absorpt_correction_T_max 0.978
_exptl_absorpt_correction_T_min 0.959
_exptl_absorpt_correction_type empirical
_exptl_absorpt_process_details
;
SADABS, Sheldrick, G.M. An empirical absorption correction program based 
on the method of Blessing, R. H., Acta Cryst. (1995). A51, 33-38.
;
_exptl_crystal_colour colorless
_exptl_crystal_density_diffrn 1.464
_exptl_crystal_density_method 'not measured'
_exptl_crystal_description parallelepiped
_exptl_crystal_F_000 1704
_exptl_crystal_size_max 0.26
_exptl_crystal_size_mid 0.14
_exptl_crystal_size_min 0.14
_refine_diff_density_max 0.61
_refine_diff_density_min -0.33
_refine_diff_density_rms 0.06
_refine_ls_abs_structure_details 'Flack H D (1983), Acta Cryst. A39, 876-881'
_refine_ls_abs_structure_Flack 0.46(13)
_refine_ls_extinction_method none
_refine_ls_goodness_of_fit_ref 0.94
_refine_ls_hydrogen_treatment mixed
_refine_ls_matrix_type full
_refine_ls_number_parameters 525
_refine_ls_number_reflns 11025
_refine_ls_number_restraints 4
_refine_ls_restrained_S_all 0.94
_refine_ls_R_factor_all 0.082
_refine_ls_R_factor_gt 0.047
_refine_ls_shift/su_max 0.007
_refine_ls_shift/su_mean 0.000
_refine_ls_structure_factor_coef Fsqd
_refine_ls_weighting_details 'calc w=1/[\s^2^(Fo^2^)+(0.0562P)^2^+0.0000P] where P=(Fo^2^+2Fc^2^)/3'
_refine_ls_weighting_scheme calc
_refine_ls_wR_factor_gt 0.102
_refine_ls_wR_factor_ref 0.114
_reflns_number_gt 7412
_reflns_number_total 11025
_reflns_threshold_expression I>2\s(I)
_cod_data_source_file b110457h.txt
_cod_data_source_block mn960
_cod_original_formula_sum 'C18 H16 Al O9.50'
_cod_database_code 7011329

loop_
_symmetry_equiv_pos_as_xyz
'x, y, z'
'-x, -y, z+1/2'
'x+1/2, -y, z'
'-x+1/2, y, z+1/2'

loop_
_atom_site_label
_atom_site_type_symbol
_atom_site_fract_x
_atom_site_fract_y
_atom_site_fract_z
_atom_site_U_iso_or_equiv
_atom_site_adp_type
_atom_site_occupancy
_atom_site_symmetry_multiplicity
_atom_site_calc_flag
_atom_site_refinement_flags
_atom_site_disorder_assembly
_atom_site_disorder_group
Al1 Al 0.23444(4) 0.50425(6) 0.48650(4) 0.01654(15) Uani 1 1 d . . .
O1 O 0.31265(9) 0.57356(16) 0.43599(11) 0.0269(4) Uani 1 1 d . . .
O2 O 0.24171(10) 0.38537(17) 0.40948(10) 0.0270(4) Uani 1 1 d . . .
O3 O 0.29206(9) 0.41779(15) 0.55371(9) 0.0195(3) Uani 1 1 d . . .
O4 O 0.23095(9) 0.61684(14) 0.56734(9) 0.0188(3) Uani 1 1 d . . .
O5 O 0.16950(9) 0.59541(15) 0.43004(9) 0.0201(4) Uani 1 1 d . . .
O6 O 0.14533(9) 0.43231(15) 0.52514(10) 0.0225(4) Uani 1 1 d . . .
O7 O 0.38514(12) 0.4941(2) 0.25238(13) 0.0468(6) Uani 1 1 d . . .
O8 O 0.34940(10) 0.49592(16) 0.74291(11) 0.0291(4) Uani 1 1 d . . .
O9 O -0.02572(9) 0.61745(18) 0.44702(12) 0.0330(5) Uani 1 1 d . . .
C1 C 0.37353(16) 0.5576(3) 0.31709(17) 0.0359(7) Uani 1 1 d . . .
C2 C 0.32586(13) 0.5170(3) 0.37104(15) 0.0268(6) Uani 1 1 d . . .
C3 C 0.28672(14) 0.4139(2) 0.35855(16) 0.0272(6) Uani 1 1 d . . .
C4 C 0.30064(16) 0.3509(3) 0.28956(17) 0.0334(6) Uani 1 1 d . . .
H4 H 0.2771 0.2793 0.2796 0.040 Uiso 1 1 calc R . .
C5 C 0.34783(17) 0.3964(3) 0.24011(19) 0.0431(8) Uani 1 1 d . . .
H5 H 0.3554 0.3572 0.1934 0.052 Uiso 1 1 calc R . .
C6 C 0.41640(18) 0.6655(3) 0.3211(2) 0.0507(9) Uani 1 1 d . . .
H6A H 0.4685 0.6474 0.3171 0.076 Uiso 1 1 calc R . .
H6B H 0.4069 0.7041 0.3697 0.076 Uiso 1 1 calc R . .
H6C H 0.4022 0.7167 0.2793 0.076 Uiso 1 1 calc R . .
C7 C 0.34495(13) 0.4336(2) 0.67729(15) 0.0233(5) Uani 1 1 d . . .
C8 C 0.30191(12) 0.4725(2) 0.61877(13) 0.0180(5) Uani 1 1 d . . .
C9 C 0.26602(12) 0.5828(2) 0.62597(14) 0.0189(5) Uani 1 1 d . . .
C10 C 0.27199(14) 0.6430(2) 0.69481(14) 0.0246(5) Uani 1 1 d . . .
H10 H 0.2479 0.7148 0.7020 0.029 Uiso 1 1 calc R . .
C11 C 0.31297(15) 0.5961(2) 0.75071(15) 0.0287(6) Uani 1 1 d . . .
H11 H 0.3162 0.6358 0.7978 0.034 Uiso 1 1 calc R . .
C12 C 0.38856(15) 0.3255(2) 0.67718(17) 0.0307(6) Uani 1 1 d . . .
H12A H 0.3973 0.3009 0.6247 0.046 Uiso 1 1 calc R . .
H12B H 0.3618 0.2649 0.7043 0.046 Uiso 1 1 calc R . .
H12C H 0.4354 0.3393 0.7025 0.046 Uiso 1 1 calc R . .
C13 C 0.04380(13) 0.6422(2) 0.42322(14) 0.0243(5) Uani 1 1 d . . .
C14 C 0.10116(12) 0.5787(2) 0.44934(13) 0.0190(5) Uani 1 1 d . . .
C15 C 0.08874(13) 0.4870(2) 0.50279(14) 0.0212(5) Uani 1 1 d . . .
C16 C 0.01571(14) 0.4660(3) 0.52571(18) 0.0351(7) Uani 1 1 d . . .
H16 H 0.0047 0.4065 0.5611 0.042 Uiso 1 1 calc R . .
C17 C -0.03799(14) 0.5323(3) 0.49620(18) 0.0378(7) Uani 1 1 d . . .
H17 H -0.0869 0.5174 0.5113 0.045 Uiso 1 1 calc R . .
C18 C 0.04659(14) 0.7399(3) 0.36874(19) 0.0389(7) Uani 1 1 d . . .
H18A H 0.0229 0.7172 0.3211 0.058 Uiso 1 1 calc R . .
H18B H 0.0976 0.7604 0.3587 0.058 Uiso 1 1 calc R . .
H18C H 0.0211 0.8067 0.3904 0.058 Uiso 1 1 calc R . .
Al2 Al 0.22911(4) -0.01176(6) 0.25447(4) 0.01713(15) Uani 1 1 d . . .
O10 O 0.30393(9) -0.08656(15) 0.20147(9) 0.0215(4) Uani 1 1 d . . .
O11 O 0.24211(9) 0.11165(15) 0.18221(10) 0.0222(4) Uani 1 1 d . . .
O12 O 0.28813(9) 0.06756(15) 0.32395(9) 0.0200(3) Uani 1 1 d . . .
O13 O 0.22335(9) -0.12940(14) 0.33114(9) 0.0202(3) Uani 1 1 d . . .
O14 O 0.15833(9) -0.09019(15) 0.19693(9) 0.0203(4) Uani 1 1 d . . .
O15 O 0.14395(9) 0.06841(15) 0.29768(10) 0.0225(4) Uani 1 1 d . . .
O16 O 0.39810(12) 0.0146(2) 0.03404(12) 0.0403(5) Uani 1 1 d . . .
O17 O 0.32954(9) -0.01330(16) 0.51733(10) 0.0246(4) Uani 1 1 d . . .
O18 O -0.03698(9) -0.09224(18) 0.22360(12) 0.0328(4) Uani 1 1 d . . .
C19 C 0.37846(15) -0.0572(3) 0.09277(15) 0.0306(6) Uani 1 1 d . . .
C20 C 0.32596(13) -0.0238(2) 0.14276(14) 0.0221(5) Uani 1 1 d . . .
C21 C 0.29080(13) 0.0862(2) 0.13349(14) 0.0231(5) Uani 1 1 d . . .
C22 C 0.31273(15) 0.1564(3) 0.07218(16) 0.0319(6) Uani 1 1 d . . .
H22 H 0.2908 0.2297 0.0639 0.038 Uiso 1 1 calc R . .
C23 C 0.36551(17) 0.1173(3) 0.02559(18) 0.0411(8) Uani 1 1 d . . .
H23 H 0.3804 0.1651 -0.0154 0.049 Uiso 1 1 calc R . .
C24 C 0.41924(17) -0.1679(3) 0.09423(19) 0.0414(8) Uani 1 1 d . . .
H24A H 0.4071 -0.2104 0.1407 0.062 Uiso 1 1 calc R . .
H24B H 0.4718 -0.1521 0.0931 0.062 Uiso 1 1 calc R . .
H24C H 0.4058 -0.2144 0.0499 0.062 Uiso 1 1 calc R . .
C25 C 0.32817(13) 0.0519(2) 0.45260(14) 0.0211(5) Uani 1 1 d . . .
C26 C 0.29224(12) 0.0127(2) 0.38950(13) 0.0179(5) Uani 1 1 d . . .
C27 C 0.25560(13) -0.0974(2) 0.39290(13) 0.0187(5) Uani 1 1 d . . .
C28 C 0.25733(14) -0.1600(2) 0.46111(14) 0.0234(5) Uani 1 1 d . . .
H28 H 0.2330 -0.2322 0.4655 0.028 Uiso 1 1 calc R . .
C29 C 0.29464(14) -0.1147(2) 0.52057(15) 0.0254(5) Uani 1 1 d . . .
H29 H 0.2961 -0.1570 0.5668 0.030 Uiso 1 1 calc R . .
C30 C 0.36803(14) 0.1624(2) 0.45969(16) 0.0279(6) Uani 1 1 d . . .
H30A H 0.3401 0.2155 0.4919 0.042 Uiso 1 1 calc R . .
H30B H 0.3745 0.1967 0.4092 0.042 Uiso 1 1 calc R . .
H30C H 0.4160 0.1483 0.4826 0.042 Uiso 1 1 calc R . .
C31 C 0.03035(14) -0.1215(2) 0.19500(16) 0.0284(6) Uani 1 1 d . . .
C32 C 0.09095(13) -0.0670(2) 0.21950(14) 0.0204(5) Uani 1 1 d . . .
C33 C 0.08452(13) 0.0226(2) 0.27581(14) 0.0215(5) Uani 1 1 d . . .
C34 C 0.01340(14) 0.0519(3) 0.30193(16) 0.0283(6) Uani 1 1 d . . .
H34 H 0.0064 0.1122 0.3378 0.034 Uiso 1 1 calc R . .
C35 C -0.04371(15) -0.0081(3) 0.27447(17) 0.0345(7) Uani 1 1 d . . .
H35 H -0.0912 0.0107 0.2923 0.041 Uiso 1 1 calc R . .
C36 C 0.02746(17) -0.2178(3) 0.13993(18) 0.0402(7) Uani 1 1 d . . .
H36A H 0.0767 -0.2486 0.1321 0.060 Uiso 1 1 calc R . .
H36B H 0.0080 -0.1897 0.0915 0.060 Uiso 1 1 calc R . .
H36C H -0.0043 -0.2790 0.1597 0.060 Uiso 1 1 calc R . .
O19 O 0.10493(12) 0.2720(2) 0.37497(13) 0.0410(5) Uani 1 1 d D . .
H19A H 0.1459(13) 0.304(3) 0.3892(19) 0.049 Uiso 1 1 d D . .
H19B H 0.1272(16) 0.217(2) 0.3481(18) 0.049 Uiso 1 1 d D . .

loop_
_atom_site_aniso_label
_atom_site_aniso_U_11
_atom_site_aniso_U_22
_atom_site_aniso_U_33
_atom_site_aniso_U_23
_atom_site_aniso_U_13
_atom_site_aniso_U_12
Al1 0.0167(3) 0.0168(3) 0.0161(3) -0.0006(3) -0.0015(3) 0.0022(3)
O1 0.0214(8) 0.0293(10) 0.0300(10) 0.0023(8) 0.0048(7) 0.0023(7)
O2 0.0290(9) 0.0298(10) 0.0221(9) -0.0031(7) -0.0021(7) 0.0077(8)
O3 0.0196(8) 0.0178(9) 0.0209(9) -0.0007(6) -0.0020(6) 0.0022(6)
O4 0.0218(8) 0.0168(8) 0.0179(8) 0.0000(6) -0.0009(6) 0.0012(6)
O5 0.0181(8) 0.0242(9) 0.0179(8) 0.0036(7) -0.0008(6) 0.0031(7)
O6 0.0222(8) 0.0177(9) 0.0276(10) 0.0030(7) -0.0026(7) 0.0004(7)
O7 0.0466(12) 0.0558(15) 0.0379(12) -0.0135(11) 0.0213(11) -0.0170(11)
O8 0.0327(10) 0.0319(11) 0.0226(9) 0.0034(8) -0.0094(8) -0.0034(8)
O9 0.0189(8) 0.0403(12) 0.0399(12) 0.0100(9) -0.0003(8) 0.0062(8)
C1 0.0333(15) 0.0419(18) 0.0324(16) -0.0043(12) 0.0078(12) -0.0055(13)
C2 0.0172(11) 0.0399(16) 0.0232(13) 0.0022(11) 0.0007(9) 0.0023(11)
C3 0.0246(12) 0.0275(15) 0.0294(14) 0.0000(11) -0.0024(11) 0.0052(10)
C4 0.0365(15) 0.0293(15) 0.0346(16) -0.0048(12) -0.0002(12) 0.0011(12)
C5 0.0375(16) 0.053(2) 0.0387(18) -0.0137(15) 0.0111(14) 0.0050(14)
C6 0.0448(18) 0.056(2) 0.051(2) -0.0075(16) 0.0133(16) -0.0199(16)
C7 0.0222(11) 0.0246(13) 0.0231(13) 0.0045(10) -0.0040(10) -0.0023(9)
C8 0.0173(10) 0.0162(11) 0.0205(12) 0.0031(9) 0.0005(9) -0.0037(8)
C9 0.0192(11) 0.0177(11) 0.0198(12) 0.0019(9) 0.0018(9) -0.0046(9)
C10 0.0328(13) 0.0231(12) 0.0178(12) -0.0013(9) -0.0005(10) -0.0059(10)
C11 0.0383(14) 0.0273(14) 0.0203(13) -0.0029(11) -0.0032(11) -0.0072(11)
C12 0.0307(13) 0.0292(14) 0.0323(15) 0.0071(11) -0.0074(12) 0.0065(11)
C13 0.0220(11) 0.0269(14) 0.0240(13) 0.0010(10) 0.0004(10) 0.0052(10)
C14 0.0210(10) 0.0211(12) 0.0149(11) -0.0033(9) -0.0014(8) 0.0016(9)
C15 0.0195(10) 0.0195(12) 0.0246(13) 0.0006(10) -0.0029(9) -0.0018(9)
C16 0.0239(13) 0.0346(16) 0.0469(18) 0.0164(13) 0.0013(12) -0.0064(11)
C17 0.0160(11) 0.0449(18) 0.052(2) 0.0130(15) 0.0001(12) -0.0015(11)
C18 0.0262(13) 0.0482(19) 0.0423(17) 0.0219(14) 0.0034(13) 0.0112(13)
Al2 0.0177(3) 0.0164(4) 0.0173(4) -0.0007(3) 0.0012(3) -0.0010(3)
O10 0.0213(8) 0.0217(9) 0.0214(9) 0.0003(7) 0.0048(7) 0.0015(7)
O11 0.0260(8) 0.0194(9) 0.0211(9) 0.0011(7) -0.0003(7) -0.0015(7)
O12 0.0223(8) 0.0186(8) 0.0190(9) -0.0001(7) -0.0010(6) -0.0040(6)
O13 0.0233(8) 0.0165(8) 0.0207(9) -0.0017(7) 0.0010(7) -0.0028(6)
O14 0.0200(8) 0.0216(9) 0.0192(9) -0.0007(7) 0.0007(6) -0.0019(6)
O15 0.0197(8) 0.0209(9) 0.0269(10) -0.0045(7) 0.0028(7) -0.0009(7)
O16 0.0391(11) 0.0509(15) 0.0308(11) 0.0038(9) 0.0142(9) -0.0060(10)
O17 0.0283(9) 0.0261(10) 0.0196(9) 0.0006(7) -0.0024(7) -0.0016(7)
O18 0.0197(9) 0.0429(12) 0.0358(11) -0.0033(9) -0.0051(8) -0.0032(8)
C19 0.0292(13) 0.0369(17) 0.0257(14) -0.0014(11) 0.0080(11) -0.0050(12)
C20 0.0222(11) 0.0247(13) 0.0193(12) -0.0009(10) 0.0010(9) -0.0035(10)
C21 0.0220(11) 0.0303(14) 0.0170(12) 0.0025(10) -0.0008(9) -0.0095(10)
C22 0.0347(15) 0.0352(16) 0.0257(14) 0.0116(12) -0.0002(12) -0.0096(12)
C23 0.0404(17) 0.053(2) 0.0298(16) 0.0147(14) 0.0028(13) -0.0111(15)
C24 0.0358(16) 0.047(2) 0.0417(18) -0.0115(14) 0.0138(13) 0.0077(14)
C25 0.0206(11) 0.0210(12) 0.0216(12) -0.0030(10) 0.0004(9) -0.0004(9)
C26 0.0168(10) 0.0162(11) 0.0205(12) -0.0028(9) 0.0030(9) -0.0004(8)
C27 0.0193(10) 0.0177(11) 0.0190(12) -0.0013(8) 0.0011(9) 0.0008(9)
C28 0.0256(12) 0.0224(12) 0.0222(12) 0.0035(9) 0.0020(10) -0.0018(10)
C29 0.0323(13) 0.0252(14) 0.0187(12) 0.0029(10) 0.0025(10) -0.0005(10)
C30 0.0290(13) 0.0253(14) 0.0294(14) -0.0024(11) -0.0032(11) -0.0062(10)
C31 0.0253(12) 0.0322(15) 0.0278(14) -0.0005(11) -0.0034(10) -0.0021(10)
C32 0.0234(11) 0.0181(12) 0.0198(12) 0.0054(9) -0.0037(9) -0.0005(9)
C33 0.0209(11) 0.0222(13) 0.0214(12) 0.0059(9) -0.0006(9) 0.0022(9)
C34 0.0235(12) 0.0321(15) 0.0292(15) -0.0014(11) 0.0009(10) 0.0028(11)
C35 0.0195(12) 0.0493(19) 0.0345(16) 0.0001(13) 0.0017(11) 0.0058(12)
C36 0.0316(15) 0.047(2) 0.0417(18) -0.0116(15) -0.0056(13) -0.0079(13)
O19 0.0516(13) 0.0365(14) 0.0349(12) -0.0104(9) 0.0001(10) -0.0010(10)

loop_
_atom_type_symbol
_atom_type_description
_atom_type_scat_dispersion_real
_atom_type_scat_dispersion_imag
_atom_type_scat_source
C C 0.0033 0.0016 'International Tables Vol C Tables 4.2.6.8 and 6.1.1.4'
H H 0.0000 0.0000 'International Tables Vol C Tables 4.2.6.8 and 6.1.1.4'
O O 0.0106 0.0060 'International Tables Vol C Tables 4.2.6.8 and 6.1.1.4'
Al Al 0.0645 0.0514 'International Tables Vol C Tables 4.2.6.8 and 6.1.1.4'

loop_
_geom_angle_atom_site_label_1
_geom_angle_atom_site_label_2
_geom_angle_atom_site_label_3
_geom_angle
_geom_angle_site_symmetry_1
_geom_angle_site_symmetry_3
_geom_angle_publ_flag
O1 Al1 O3 95.62(8) . . ?
O1 Al1 O5 89.57(8) . . ?
O3 Al1 O5 172.71(8) . . ?
O1 Al1 O4 94.97(8) . . ?
O3 Al1 O4 85.04(8) . . ?
O5 Al1 O4 89.43(8) . . ?
O1 Al1 O2 85.35(9) . . ?
O3 Al1 O2 91.38(8) . . ?
O5 Al1 O2 94.13(8) . . ?
O4 Al1 O2 176.42(8) . . ?
O1 Al1 O6 171.68(9) . . ?
O3 Al1 O6 91.32(8) . . ?
O5 Al1 O6 83.94(8) . . ?
O4 Al1 O6 90.18(8) . . ?
O2 Al1 O6 89.92(8) . . ?
C2 O1 Al1 109.57(16) . . ?
C3 O2 Al1 110.87(18) . . ?
C8 O3 Al1 111.62(15) . . ?
C9 O4 Al1 111.75(15) . . ?
C14 O5 Al1 112.64(15) . . ?
C15 O6 Al1 111.08(15) . . ?
C5 O7 C1 120.5(2) . . ?
C11 O8 C7 120.8(2) . . ?
C17 O9 C13 120.7(2) . . ?
O7 C1 C2 119.3(3) . . ?
O7 C1 C6 114.2(3) . . ?
C2 C1 C6 126.5(3) . . ?
O1 C2 C1 122.5(3) . . ?
O1 C2 C3 117.1(2) . . ?
C1 C2 C3 120.4(3) . . ?
O2 C3 C2 116.3(2) . . ?
O2 C3 C4 125.6(3) . . ?
C2 C3 C4 118.1(3) . . ?
C5 C4 C3 117.7(3) . . ?
C4 C5 O7 124.0(3) . . ?
O8 C7 C8 119.8(2) . . ?
O8 C7 C12 114.5(2) . . ?
C8 C7 C12 125.7(2) . . ?
O3 C8 C7 124.9(2) . . ?
O3 C8 C9 116.0(2) . . ?
C7 C8 C9 119.1(2) . . ?
O4 C9 C10 125.7(2) . . ?
O4 C9 C8 115.6(2) . . ?
C10 C9 C8 118.7(2) . . ?
C11 C10 C9 118.2(2) . . ?
O8 C11 C10 123.2(2) . . ?
C14 C13 O9 120.0(2) . . ?
C14 C13 C18 127.1(2) . . ?
O9 C13 C18 112.9(2) . . ?
O5 C14 C13 124.7(2) . . ?
O5 C14 C15 115.5(2) . . ?
C13 C14 C15 119.9(2) . . ?
O6 C15 C16 126.4(2) . . ?
O6 C15 C14 116.1(2) . . ?
C16 C15 C14 117.5(2) . . ?
C17 C16 C15 118.7(3) . . ?
O9 C17 C16 123.2(3) . . ?
O10 Al2 O12 97.45(8) . . ?
O10 Al2 O14 90.75(8) . . ?
O12 Al2 O14 170.80(8) . . ?
O10 Al2 O13 93.61(8) . . ?
O12 Al2 O13 85.41(8) . . ?
O14 Al2 O13 89.93(7) . . ?
O10 Al2 O11 85.59(8) . . ?
O12 Al2 O11 89.81(8) . . ?
O14 Al2 O11 95.01(8) . . ?
O13 Al2 O11 175.01(8) . . ?
O10 Al2 O15 172.69(8) . . ?
O12 Al2 O15 88.51(8) . . ?
O14 Al2 O15 83.65(8) . . ?
O13 Al2 O15 91.08(8) . . ?
O11 Al2 O15 90.22(8) . . ?
C20 O10 Al2 111.01(16) . . ?
C21 O11 Al2 111.09(16) . . ?
C26 O12 Al2 111.63(15) . . ?
C27 O13 Al2 111.32(15) . . ?
C32 O14 Al2 112.53(15) . . ?
C33 O15 Al2 111.42(16) . . ?
C23 O16 C19 120.3(2) . . ?
C29 O17 C25 120.7(2) . . ?
C35 O18 C31 120.7(2) . . ?
C20 C19 O16 120.0(3) . . ?
C20 C19 C24 126.2(3) . . ?
O16 C19 C24 113.8(2) . . ?
O10 C20 C19 124.3(3) . . ?
O10 C20 C21 115.9(2) . . ?
C19 C20 C21 119.7(2) . . ?
O11 C21 C22 125.6(3) . . ?
O11 C21 C20 116.3(2) . . ?
C22 C21 C20 118.1(2) . . ?
C23 C22 C21 118.5(3) . . ?
O16 C23 C22 123.5(3) . . ?
O17 C25 C26 120.2(2) . . ?
O17 C25 C30 113.4(2) . . ?
C26 C25 C30 126.4(2) . . ?
O12 C26 C25 125.3(2) . . ?
O12 C26 C27 115.8(2) . . ?
C25 C26 C27 118.9(2) . . ?
O13 C27 C28 125.7(2) . . ?
O13 C27 C26 115.6(2) . . ?
C28 C27 C26 118.8(2) . . ?
C29 C28 C27 118.2(2) . . ?
O17 C29 C28 123.2(2) . . ?
C32 C31 O18 120.4(2) . . ?
C32 C31 C36 126.3(2) . . ?
O18 C31 C36 113.2(2) . . ?
O14 C32 C31 125.2(2) . . ?
O14 C32 C33 115.4(2) . . ?
C31 C32 C33 119.4(2) . . ?
O15 C33 C34 126.0(2) . . ?
O15 C33 C32 116.1(2) . . ?
C34 C33 C32 118.0(2) . . ?
C35 C34 C33 118.2(3) . . ?
O18 C35 C34 123.3(3) . . ?

loop_
_geom_bond_atom_site_label_1
_geom_bond_atom_site_label_2
_geom_bond_distance
_geom_bond_site_symmetry_2
_geom_bond_publ_flag
Al1 O1 1.8672(19) . ?
Al1 O3 1.8749(18) . ?
Al1 O5 1.8751(17) . ?
Al1 O4 1.9307(18) . ?
Al1 O2 1.9362(19) . ?
Al1 O6 1.9546(18) . ?
O1 C2 1.340(3) . ?
O2 C3 1.262(3) . ?
O3 C8 1.321(3) . ?
O4 C9 1.278(3) . ?
O5 C14 1.312(3) . ?
O6 C15 1.277(3) . ?
O7 C5 1.338(4) . ?
O7 C1 1.372(4) . ?
O8 C11 1.344(3) . ?
O8 C7 1.364(3) . ?
O9 C17 1.331(4) . ?
O9 C13 1.371(3) . ?
C1 C2 1.373(4) . ?
C1 C6 1.477(4) . ?
C2 C3 1.408(4) . ?
C3 C4 1.440(4) . ?
C4 C5 1.336(4) . ?
C7 C8 1.373(3) . ?
C7 C12 1.485(4) . ?
C8 C9 1.441(3) . ?
C9 C10 1.402(3) . ?
C10 C11 1.352(4) . ?
C13 C14 1.363(3) . ?
C13 C18 1.483(4) . ?
C14 C15 1.436(3) . ?
C15 C16 1.418(3) . ?
C16 C17 1.351(4) . ?
Al2 O10 1.8704(17) . ?
Al2 O12 1.8731(18) . ?
Al2 O14 1.8790(17) . ?
Al2 O13 1.9201(18) . ?
Al2 O11 1.9273(18) . ?
Al2 O15 1.9679(18) . ?
O10 C20 1.326(3) . ?
O11 C21 1.272(3) . ?
O12 C26 1.319(3) . ?
O13 C27 1.292(3) . ?
O14 C32 1.324(3) . ?
O15 C33 1.270(3) . ?
O16 C23 1.338(4) . ?
O16 C19 1.375(3) . ?
O17 C29 1.337(3) . ?
O17 C25 1.367(3) . ?
O18 C35 1.329(4) . ?
O18 C31 1.375(3) . ?
C19 C20 1.360(4) . ?
C19 C24 1.483(4) . ?
C20 C21 1.436(4) . ?
C21 C22 1.410(3) . ?
C22 C23 1.346(4) . ?
C25 C26 1.368(3) . ?
C25 C30 1.478(3) . ?
C26 C27 1.442(3) . ?
C27 C28 1.403(3) . ?
C28 C29 1.356(4) . ?
C31 C32 1.348(3) . ?
C31 C36 1.478(4) . ?
C32 C33 1.439(3) . ?
C33 C34 1.423(4) . ?
C34 C35 1.345(4) . ?

loop_
_geom_hbond_atom_site_label_D
_geom_hbond_atom_site_label_H
_geom_hbond_atom_site_label_A
_geom_hbond_distance_DH
_geom_hbond_distance_HA
_geom_hbond_distance_DA
_geom_hbond_angle_DHA
_geom_hbond_site_symmetry_A
O19 H19A O2 0.870(17) 2.027(18) 2.892(3) 173(3) .
O19 H19B O15 0.894(17) 1.957(19) 2.814(3) 160(3) .
